data_2008616
loop_
_publ_author_name
'Auhmani, A.'
'Kossareva, E.'
'Lassaba, E.'
'R\'eglier, M.'
'Pierrot, M.'
'Benharref, A.'

_publ_section_title
;
 Cyclopropanation reactions on \a-<i>cis</i>-himachalene and a
 \b-himachalene
;
_journal_issue 6
_journal_name_full 'Acta Crystallographica Section C'
_journal_page_first IUC9900055
_journal_paper_doi 10.1107/S010827019909931X
_journal_volume 55
_journal_year 1999
_chemical_formula_sum 'C16 H24 Cl2'
_chemical_formula_weight 287.28
_space_group_IT_number 19
_symmetry_cell_setting orthorhombic
_symmetry_space_group_name_Hall 'P 2ac 2ab'
_symmetry_space_group_name_H-M 'P 21 21 21'
_atom_type_scat_source 'Waasmaier & Kirfel (1995)'
_cell_angle_alpha 90
_cell_angle_beta 90
_cell_angle_gamma 90
_cell_formula_units_Z 4
_cell_length_a 9.5990(10)
_cell_length_b 11.9220(10)
_cell_length_c 13.5170(10)
_cell_measurement_reflns_used 7887
_cell_measurement_temperature 298
_cell_measurement_theta_max 25
_cell_measurement_theta_min 1
_cell_volume 1546.9(2)
_computing_data_collection KappaCCD
_computing_data_reduction maXus
_computing_molecular_graphics maXus
_computing_publication_material maXus
_computing_structure_refinement maXus
_computing_structure_solution maXus
_diffrn_measurement_device KappaCCD
_diffrn_measurement_method '\y scan'
_diffrn_radiation_type 'Mo K\a'
_diffrn_radiation_wavelength 0.71073
_diffrn_reflns_av_R_equivalents 0.06
_diffrn_reflns_limit_h_max 11
_diffrn_reflns_limit_h_min -11
_diffrn_reflns_limit_k_max 14
_diffrn_reflns_limit_k_min -14
_diffrn_reflns_limit_l_max 16
_diffrn_reflns_limit_l_min 0
_diffrn_reflns_number 7887
_diffrn_reflns_theta_max 25.41
_exptl_absorpt_coefficient_mu 0.4024
_exptl_absorpt_correction_type none
_exptl_crystal_colour Colourless
_exptl_crystal_density_diffrn 1.233
_exptl_crystal_density_meas ?
_exptl_crystal_description prism
_exptl_crystal_size_max 0.55
_exptl_crystal_size_mid 0.35
_exptl_crystal_size_min 0.35
_refine_diff_density_max 0.29
_refine_diff_density_min -0.27
_refine_ls_extinction_method None
_refine_ls_goodness_of_fit_obs 1.469
_refine_ls_hydrogen_treatment noref
_refine_ls_number_parameters 163
_refine_ls_number_reflns 1626
_refine_ls_R_factor_obs .063
_refine_ls_shift/esd_mean 0.0006
_refine_ls_shift/su_max 0.0024
_refine_ls_structure_factor_coef F
_refine_ls_weighting_details 'w = 1/[\s^2^(Fo)+0.03Fo^2^]'
_refine_ls_weighting_scheme sigma
_refine_ls_wR_factor_obs .134
_reflns_number_observed 1626
_reflns_number_total 1800
_reflns_observed_criterion I>\s(I)
_cod_data_source_file qa0114.cif
_cod_data_source_block 5
_cod_depositor_comments
;
The following automatic conversions were performed:
'_symmetry_cell_setting' value 'Orthorhombic' changed to 'orthorhombic'
according to '/home/saulius/struct/CIF-dictionaries/cif_core.dic'
dictionary named 'cif_core.dic' version 2.4.1 from 2010-06-29.

Automatic conversion script
Id: cif_fix_enum 1527 2010-12-29 10:47:43Z saulius 

The following automatic conversions were performed:

'_atom_site_thermal_displace_type' tag value 'Uij' was replaced with
'Uani' value 18 times.

Automatic conversion script
Id: cif_fix_values 1646 2011-03-28 12:23:43Z adriana 

The following automatic conversions were performed:

'_symmetry_cell_setting' value 'Orthorhombic' changed to
'orthorhombic' according to
/home/saulius/struct/CIF-dictionaries/cif_core.dic dictionary named
'cif_core.dic' version 2.4.1 from 2010-06-29.

Automatic conversion script
Id: cif_fix_values 1715 2011-07-08 13:25:40Z adriana 

The following automatic conversions were performed:

'_exptl_crystal_density_meas' value 'none' was changed to '?' - the
value is perceived as not measured.

Automatic conversion script
Id: cif_fix_values 3008 2015-01-20 13:52:24Z robertas 
;
_cod_original_cell_volume 1546.9(4)
_cod_database_code 2008616

loop_
_symmetry_equiv_pos_as_xyz
+X,+Y,+Z
-X+1/2,-Y,+Z+1/2
+X+1/2,-Y+1/2,-Z
-X,+Y+1/2,-Z+1/2

loop_
_atom_site_aniso_label
_atom_site_aniso_U_11
_atom_site_aniso_U_22
_atom_site_aniso_U_33
_atom_site_aniso_U_12
_atom_site_aniso_U_13
_atom_site_aniso_U_23
Cl1 .0880(5) .0561(3) .0814(4) -.0057(3) .0048(3) -.0200(3)
Cl2 .0547(3) .0814(4) .0815(4) -.0180(3) -.0078(3) .0031(3)
C9 .076(2) .0650(10) .074(2) -.0200(10) .0090(10) .0040(10)
C10 .0470(10) .0720(10) .0580(10) -.0120(10) .0040(10) .0020(10)
C13 .062(2) .118(3) .105(3) -.010(2) .023(2) -.001(2)
C12 .080(2) .094(2) .075(2) -.029(2) .0000(10) -.012(2)
C1 .0420(10) .0580(10) .0670(10) .0070(10) -.0070(10) .0060(10)
C2 .0530(10) .0630(10) .0590(10) -.0080(10) -.0070(10) .0100(10)
C15 .072(2) .095(2) .082(2) -.014(2) -.0140(10) .034(2)
C11 .0470(10) .0510(10) .0480(10) .0045(9) .0071(8) -.0036(9)
C4 .0440(10) .0490(10) .0520(10) .0047(9) .0077(9) -.0016(9)
C5 .0440(10) .0462(9) .0460(10) .0003(9) .0007(8) .0020(9)
C19 .0540(10) .0520(10) .0550(10) -.0060(10) .0020(10) -.0020(10)
C6 .0610(10) .0560(10) .0490(10) -.0040(10) -.0090(10) .0030(10)
C7 .084(2) .076(2) .0440(10) -.0110(10) -.0020(10) .0020(10)
C8 .088(2) .090(2) .0540(10) -.024(2) .0070(10) .0160(10)
C14 .075(2) .071(2) .084(2) .0040(10) -.0220(10) .017(2)
C3 .0540(10) .0640(10) .0490(10) -.0010(10) .0075(9) .0030(10)

loop_
_atom_site_label
_atom_site_fract_x
_atom_site_fract_y
_atom_site_fract_z
_atom_site_U_iso_or_equiv
_atom_site_thermal_displace_type
_atom_site_occupancy
Cl1 .15570(8) .60200(5) .62100(5) .0752(4) Uani 1.00
Cl2 -.09320(7) .69180(6) .70240(5) .0725(4) Uani 1.00
C9 .3395(3) .9845(2) .6593(2) .071(2) Uani 1.00
C10 .4107(2) .8951(2) .7256(2) .0590(10) Uani 1.00
C13 .5476(3) .8611(3) .6833(3) .095(2) Uani 1.00
C12 .4366(3) .9593(3) .8238(2) .083(2) Uani 1.00
C1 .3396(2) .7277(2) .8361(2) .0560(10) Uani 1.00
C2 .2476(2) .7165(2) .9078(2) .0580(10) Uani 1.00
C15 .2757(3) .6472(3) .9976(2) .083(2) Uani 1.00
C11 .3160(2) .7885(2) .7404(2) .0490(10) Uani 1.00
C4 .0931(2) .8555(2) .8194(2) .0490(10) Uani 1.00
C5 .1605(2) .8091(2) .7264(2) .0450(10) Uani 1.00
C19 .0784(2) .7250(2) .6681(2) .0540(10) Uani 1.00
C6 .1076(3) .8384(2) .6228(2) .0560(10) Uani 1.00
C7 .2168(3) .8462(2) .5431(2) .0680(10) Uani 1.00
C8 .3052(3) .9513(3) .5542(2) .077(2) Uani 1.00
C14 -.0107(3) .9198(2) .6080(2) .077(2) Uani 1.00
C3 .1096(3) .7728(2) .9033(2) .0560(10) Uani 1.00
H9A .38970 1.05290 .66470 .05000 Uiso 1.00
H9B .25200 1.01100 .68230 .05000 Uiso 1.00
H13A .53010 .82250 .62230 .05000 Uiso 1.00
H13B .59440 .81160 .72840 .05000 Uiso 1.00
H13C .60510 .92540 .67080 .05000 Uiso 1.00
H12A .34890 .98240 .85110 .05000 Uiso 1.00
H12B .49360 1.02410 .81200 .05000 Uiso 1.00
H12C .48290 .91030 .86960 .05000 Uiso 1.00
H11 .34210 .74100 .68610 .05000 Uiso 1.00
H1 .42820 .69300 .84810 .05000 Uiso 1.00
H15A .36790 .61610 .99440 .05000 Uiso 1.00
H15B .20870 .58750 1.00110 .05000 Uiso 1.00
H15C .26770 .69360 1.05540 .05000 Uiso 1.00
H3A .09270 .80910 .96550 .05000 Uiso 1.00
H3B .04160 .71490 .89320 .05000 Uiso 1.00
H4A -.00310 .87260 .80710 .05000 Uiso 1.00
H4B .14140 .92270 .83820 .05000 Uiso 1.00
H7A .17220 .84380 .47960 .05000 Uiso 1.00
H7B .27830 .78310 .54960 .05000 Uiso 1.00
H8A .25010 1.00990 .52520 .05000 Uiso 1.00
H8B .38910 .94150 .51650 .05000 Uiso 1.00
H14A -.07630 .91110 .66110 .05000 Uiso 1.00
H14B -.05600 .90460 .54610 .05000 Uiso 1.00
H14C .02440 .99520 .60780 .05000 Uiso 1.00

loop_
_geom_angle_atom_site_label_1
_geom_angle_atom_site_label_2
_geom_angle_atom_site_label_3
_geom_angle
C10 C9 C8 117.3(3)
C9 C10 C13 110.7(3)
C9 C10 C12 103.0(3)
C9 C10 C11 111.9(2)
C13 C10 C12 108.7(3)
C13 C10 C11 109.8(3)
C12 C10 C11 112.4(3)
C2 C1 C11 125.6(3)
C1 C2 C15 122.2(3)
C1 C2 C3 121.4(3)
C15 C2 C3 116.4(3)
C10 C11 C1 114.3(2)
C10 C11 C5 114.8(2)
C1 C11 C5 109.4(2)
C5 C4 C3 109.8(2)
C11 C5 C4 111.9(2)
C11 C5 C19 118.2(2)
C11 C5 C6 118.4(2)
C4 C5 C19 117.1(2)
C4 C5 C6 122.2(2)
C19 C5 C6 59.8(2)
Cl1 C19 Cl2 107.6(2)
Cl1 C19 C5 121.7(2)
Cl1 C19 C6 121.3(2)
Cl2 C19 C5 120.3(2)
Cl2 C19 C6 118.9(2)
C5 C19 C6 61.1(2)
C5 C6 C19 59.1(2)
C5 C6 C7 116.0(3)
C5 C6 C14 121.2(3)
C19 C6 C7 118.3(3)
C19 C6 C14 119.4(3)
C7 C6 C14 112.9(3)
C6 C7 C8 111.6(3)
C9 C8 C7 115.5(3)
C2 C3 C4 114.8(2)

loop_
_geom_bond_atom_site_label_1
_geom_bond_atom_site_label_2
_geom_bond_site_symmetry_1
_geom_bond_site_symmetry_2
_geom_bond_distance
_geom_bond_publ_flag
Cl1 C19 . . 1.762(3) ?
Cl2 C19 . . 1.756(3) ?
C9 C10 . . 1.551(4) ?
C9 C8 . . 1.511(4) ?
C10 C13 . . 1.489(5) ?
C10 C12 . . 1.552(4) ?
C10 C11 . . 1.575(4) ?
C1 C2 . . 1.318(4) ?
C1 C11 . . 1.500(4) ?
C2 C15 . . 1.493(5) ?
C2 C3 . . 1.486(4) ?
C11 C5 . . 1.525(3) ?
C4 C5 . . 1.518(3) ?
C4 C3 . . 1.511(4) ?
C5 C19 . . 1.499(4) ?
C5 C6 . . 1.530(4) ?
C19 C6 . . 1.510(4) ?
C6 C7 . . 1.506(4) ?
C6 C14 . . 1.507(4) ?
C7 C8 . . 1.521(5) ?

loop_
_geom_contact_atom_site_label_1
_geom_contact_atom_site_label_2
_geom_contact_distance
_geom_contact_site_symmetry_1
_geom_contact_site_symmetry_2
Cl1 C15 3.470(3) 1_555 2_564

loop_
_geom_torsion_atom_site_label_1
_geom_torsion_atom_site_label_2
_geom_torsion_atom_site_label_3
_geom_torsion_atom_site_label_4
_geom_torsion
C8 C9 C10 C13 61.0(3)
C8 C9 C10 C12 177.1(4)
C8 C9 C10 C11 -61.8(3)
C10 C9 C8 C7 54.9(3)
C9 C10 C11 C1 -151.5(3)
C9 C10 C11 C5 -23.8(2)
C13 C10 C11 C1 85.1(3)
C13 C10 C11 C5 -147.2(3)
C12 C10 C11 C1 -36.1(3)
C12 C10 C11 C5 91.6(3)
C2 C1 C11 C10 115.8(3)
C11 C1 C2 C15 175.2(4)
C2 C1 C11 C5 -14.6(3)
C11 C1 C2 C3 -4.8(3)
C1 C2 C3 C4 -8.6(3)
C15 C2 C3 C4 171.3(4)
C10 C11 C5 C4 -83.2(3)
C10 C11 C5 C19 136.3(3)
C10 C11 C5 C6 67.3(3)
C1 C11 C5 C4 46.9(2)
C1 C11 C5 C19 -93.6(3)
C1 C11 C5 C6 -162.6(3)
C5 C4 C3 C2 40.2(2)
C3 C4 C5 C11 -60.7(2)
C3 C4 C5 C19 80.3(3)
C3 C4 C5 C6 150.1(3)
C11 C5 C19 Cl1 2.8(2)
C11 C5 C19 Cl2 143.4(3)
C11 C5 C19 C6 -108.2(3)
C11 C5 C6 C19 107.9(3)
C11 C5 C6 C7 -1.0(2)
C11 C5 C6 C14 -144.4(4)
C4 C5 C19 Cl1 -135.7(3)
C4 C5 C19 Cl2 4.9(2)
C4 C5 C19 C6 113.3(3)
C4 C5 C6 C19 -104.8(3)
C4 C5 C6 C7 146.3(3)
C4 C5 C6 C14 3.0(3)
C6 C5 C19 Cl1 111.0(3)
C6 C5 C19 Cl2 -108.4(3)
C19 C5 C6 C19 0.0(2)
C6 C5 C19 C6 0.0(2)
C19 C5 C6 C7 -108.9(3)
C19 C5 C6 C14 107.8(3)
Cl1 C19 C6 C5 -111.5(3)
Cl1 C19 C6 C7 -6.6(2)
Cl1 C19 C6 C14 137.6(3)
Cl2 C19 C6 C5 110.8(3)
Cl2 C19 C6 C7 -144.4(3)
Cl2 C19 C6 C14 -0.1(2)
C5 C19 C6 C5 0.0(2)
C5 C19 C6 C7 104.9(3)
C5 C19 C6 C14 -110.9(3)
C5 C6 C7 C8 -72.7(3)
C19 C6 C7 C8 -139.9(4)
C14 C6 C7 C8 73.7(3)
C6 C7 C8 C9 37.8(3)

loop_
_cod_related_entry_id
_cod_related_entry_database
_cod_related_entry_code
1 ChemSpider 9252175
